data_1509626
loop_
_publ_author_name
'Pertlik, F.'

_publ_section_title
;
 Preparation and crystal structure of K2 Ag12 Te7
;
_journal_name_full
;
Monatshefte fuer Chemie und verwandte Teile anderer Wissenschaften (109,1978-)
;
_journal_page_first 1509
_journal_page_last 1513
_journal_volume 132
_journal_year 2001
_chemical_formula_sum 'Ag12 K2 Te7'
_chemical_name_systematic 'K2 Ag12 Te7'
_space_group_IT_number 176
_symmetry_space_group_name_Hall '-P 6c'
_symmetry_space_group_name_H-M 'P 63/m'
_cell_angle_alpha 90
_cell_angle_beta 90
_cell_angle_gamma 120
_cell_formula_units_Z 1
_cell_length_a 11.46
_cell_length_b 11.46
_cell_length_c 4.66
_cell_volume 530.012
_citation_journal_id_ASTM MOCMB7
_cod_data_source_file silver1-2_645.cif
_cod_data_source_block Ag12K2Te7
_cod_original_cell_volume 530.0121
_cod_database_code 1509626

loop_
_symmetry_equiv_pos_as_xyz
x,y,z
x-y,x,z+1/2
-y,x-y,z
-x,-y,z+1/2
-x+y,-x,z
y,-x+y,z+1/2
-x,-y,-z
-x+y,-x,-z-1/2
y,-x+y,-z
x,y,-z-1/2
x-y,x,-z
-y,x-y,-z-1/2

loop_
_atom_site_label
_atom_site_type_symbol
_atom_site_fract_x
_atom_site_fract_y
_atom_site_fract_z
_atom_site_occupancy
_atom_site_U_iso_or_equiv
Te2 Te-2 0 0 0.181 0.15 0.0
Te1 Te-2 0.3159 0.4228 0.25 1 0.0
Ag1 Ag+1 0.0638 0.4076 0.25 1 0.0
Te3 Te-2 0 0 0 0.2 0.0
Ag2 Ag+1 0.2782 0.1536 0.25 1 0.0
K1 K+1 0.6667 0.3333 0.25 1 0.0
